data_2018283
loop_
_publ_author_name
'Chai, Ping'
'Corbett, John D.'

_publ_section_title
;
 Two new compounds, \b-ScTe and Y~3~Au~2~, and a reassessment of Y~2~Au
;
_journal_coeditor_code FN3086
_journal_issue 11
_journal_name_full 'Acta Crystallographica Section C'
_journal_page_first i53
_journal_page_last i55
_journal_paper_doi 10.1107/S010827011103589X
_journal_volume 67
_journal_year 2011
_chemical_formula_iupac 'Y3 Au2'
_chemical_formula_moiety 'Au2 Y3'
_chemical_formula_sum 'Au2 Y3'
_chemical_formula_weight 660.66
_chemical_name_systematic
;
triyttrium digold
;
_space_group_IT_number 127
_symmetry_cell_setting tetragonal
_symmetry_space_group_name_Hall '-P 4 2ab'
_symmetry_space_group_name_H-M 'P 4/m b m'
_atom_sites_solution_primary direct
_atom_sites_solution_secondary difmap
_audit_creation_method SHELXL97
_cell_angle_alpha 90.00
_cell_angle_beta 90.00
_cell_angle_gamma 90.00
_cell_formula_units_Z 2
_cell_length_a 8.059(3)
_cell_length_b 8.059(3)
_cell_length_c 3.907(3)
_cell_measurement_reflns_used 497
_cell_measurement_temperature 293(2)
_cell_measurement_theta_max 26.49
_cell_measurement_theta_min 3.58
_cell_volume 253.7(2)
_computing_cell_refinement 'SAINT-Plus (Bruker, 2003)'
_computing_data_collection 'SMART (Bruker, 2002)'
_computing_data_reduction 'SAINT-Plus (Bruker, 2003)'
_computing_molecular_graphics 'DIAMOND (Brandenburg, 2000)'
_computing_publication_material 'SHELXTL (Sheldrick, 2008)'
_computing_structure_refinement 'SHELXTL (Sheldrick, 2008)'
_computing_structure_solution 'SHELXTL (Sheldrick, 2008)'
_diffrn_ambient_temperature 293(2)
_diffrn_measured_fraction_theta_full 0.99
_diffrn_measured_fraction_theta_max 0.99
_diffrn_measurement_device_type 'Bruker SMART CCD area-detector'
_diffrn_measurement_method '\f and \w'
_diffrn_radiation_monochromator graphite
_diffrn_radiation_source 'fine-focus sealed tube'
_diffrn_radiation_type MoK\a
_diffrn_radiation_wavelength 0.71073
_diffrn_reflns_av_R_equivalents 0.0931
_diffrn_reflns_av_sigmaI/netI 0.0753
_diffrn_reflns_limit_h_max 10
_diffrn_reflns_limit_h_min -10
_diffrn_reflns_limit_k_max 10
_diffrn_reflns_limit_k_min -9
_diffrn_reflns_limit_l_max 5
_diffrn_reflns_limit_l_min -5
_diffrn_reflns_number 1866
_diffrn_reflns_theta_full 28.09
_diffrn_reflns_theta_max 28.09
_diffrn_reflns_theta_min 3.58
_exptl_absorpt_coefficient_mu 91.352
_exptl_absorpt_correction_T_max 0.2623
_exptl_absorpt_correction_T_min 0.0919
_exptl_absorpt_correction_type multi-scan
_exptl_absorpt_process_details '(SADABS; Sheldrick, 1996)'
_exptl_crystal_colour 'metallic silver'
_exptl_crystal_density_diffrn 8.647
_exptl_crystal_density_meas 8.647
_exptl_crystal_density_method 'not measured'
_exptl_crystal_description 'irregularly shaped'
_exptl_crystal_F_000 550
_exptl_crystal_size_max 0.05
_exptl_crystal_size_mid 0.04
_exptl_crystal_size_min 0.02
_refine_diff_density_max 1.459
_refine_diff_density_min -1.402
_refine_ls_extinction_method none
_refine_ls_goodness_of_fit_ref 0.933
_refine_ls_matrix_type full
_refine_ls_number_parameters 11
_refine_ls_number_reflns 194
_refine_ls_number_restraints 0
_refine_ls_restrained_S_all 0.933
_refine_ls_R_factor_all 0.0410
_refine_ls_R_factor_gt 0.0297
_refine_ls_shift/su_max 0.000
_refine_ls_shift/su_mean 0.000
_refine_ls_structure_factor_coef Fsqd
_refine_ls_weighting_details 'calc w = 1/[\s^2^(Fo^2^)+(0.0000P)^2^+0.0000P] where P=(Fo^2^+2Fc^2^)/3'
_refine_ls_weighting_scheme calc
_refine_ls_wR_factor_gt 0.0648
_refine_ls_wR_factor_ref 0.0687
_reflns_number_gt 156
_reflns_number_total 194
_reflns_threshold_expression I>2\s(I)
_cod_data_source_file fn3086.cif
_cod_data_source_block Y3Au2
_cod_original_cell_volume 253.7(3)
_cod_original_sg_symbol_H-M P4/mbm
_cod_database_code 2018283

loop_
_symmetry_equiv_pos_as_xyz
'x, y, z'
'-x, -y, z'
'-y, x, z'
'y, -x, z'
'-x+1/2, y+1/2, -z'
'x+1/2, -y+1/2, -z'
'y+1/2, x+1/2, -z'
'-y+1/2, -x+1/2, -z'
'-x, -y, -z'
'x, y, -z'
'y, -x, -z'
'-y, x, -z'
'x-1/2, -y-1/2, z'
'-x-1/2, y-1/2, z'
'-y-1/2, -x-1/2, z'
'y-1/2, x-1/2, z'

loop_
_atom_site_type_symbol
_atom_site_label
_atom_site_fract_x
_atom_site_fract_y
_atom_site_fract_z
_atom_site_U_iso_or_equiv
_atom_site_adp_type
_atom_site_calc_flag
_atom_site_refinement_flags
_atom_site_occupancy
_atom_site_symmetry_multiplicity
Au Au1 0.63399(7) 0.13399(7) 0.0000 0.0213(3) Uani d S 1 4
Y Y1 0.0000 0.0000 0.0000 0.0221(7) Uani d S 1 8
Y Y2 0.16226(19) 0.66226(19) 0.5000 0.0241(5) Uani d S 1 4

loop_
_atom_site_aniso_label
_atom_site_aniso_U_11
_atom_site_aniso_U_22
_atom_site_aniso_U_33
_atom_site_aniso_U_12
_atom_site_aniso_U_13
_atom_site_aniso_U_23
Au1 0.0227(4) 0.0227(4) 0.0184(5) -0.0018(3) 0.000 0.000
Y1 0.0261(10) 0.0261(10) 0.0141(13) 0.000 0.000 0.000
Y2 0.0294(7) 0.0294(7) 0.0135(11) -0.0039(8) 0.000 0.000

loop_
_atom_type_symbol
_atom_type_description
_atom_type_scat_dispersion_real
_atom_type_scat_dispersion_imag
_atom_type_scat_source
Y Y -2.7962 3.5667 'International Tables Vol C Tables 4.2.6.8 and 6.1.1.4'
Au Au -2.0133 8.8022 'International Tables Vol C Tables 4.2.6.8 and 6.1.1.4'

loop_
_geom_angle_atom_site_label_1
_geom_angle_atom_site_label_2
_geom_angle_atom_site_label_3
_geom_angle_site_symmetry_1
_geom_angle_site_symmetry_3
_geom_angle
Y2 Au1 Y2 9_666 9_665 80.15(8)
Y2 Au1 Au1 9_666 9_655 139.92(4)
Y2 Au1 Au1 9_665 9_655 139.92(4)
Y2 Au1 Y2 9_666 11 141.66(3)
Y2 Au1 Y2 9_665 11 88.34(5)
Au1 Au1 Y2 9_655 11 60.42(2)
Y2 Au1 Y2 9_666 3_654 141.66(3)
Y2 Au1 Y2 9_665 3_654 88.34(5)
Au1 Au1 Y2 9_655 3_654 60.42(2)
Y2 Au1 Y2 11 3_654 73.43(7)
Y2 Au1 Y2 9_666 11_556 88.34(5)
Y2 Au1 Y2 9_665 11_556 141.66(3)
Au1 Au1 Y2 9_655 11_556 60.42(2)
Y2 Au1 Y2 11 11_556 78.34(7)
Y2 Au1 Y2 3_654 11_556 120.84(4)
Y2 Au1 Y2 9_666 3_655 88.34(5)
Y2 Au1 Y2 9_665 3_655 141.66(3)
Au1 Au1 Y2 9_655 3_655 60.42(2)
Y2 Au1 Y2 11 3_655 120.84(4)
Y2 Au1 Y2 3_654 3_655 78.34(7)
Y2 Au1 Y2 11_556 3_655 73.43(7)
Y2 Au1 Y1 9_666 5 71.210(16)
Y2 Au1 Y1 9_665 5 71.210(16)
Au1 Au1 Y1 9_655 5 114.894(12)
Y2 Au1 Y1 11 5 138.60(4)
Y2 Au1 Y1 3_654 5 70.46(3)
Y2 Au1 Y1 11_556 5 138.60(4)
Y2 Au1 Y1 3_655 5 70.46(3)
Y2 Au1 Y1 9_666 1_655 71.210(16)
Y2 Au1 Y1 9_665 1_655 71.210(16)
Au1 Au1 Y1 9_655 1_655 114.894(12)
Y2 Au1 Y1 11 1_655 70.46(3)
Y2 Au1 Y1 3_654 1_655 138.60(4)
Y2 Au1 Y1 11_556 1_655 70.46(3)
Y2 Au1 Y1 3_655 1_655 138.60(4)
Y1 Au1 Y1 5 1_655 130.21(2)
Au1 Y1 Au1 11_565 3_545 180.000(7)
Au1 Y1 Au1 11_565 1_455 90.0
Au1 Y1 Au1 3_545 1_455 90.0
Au1 Y1 Au1 11_565 9_655 90.0
Au1 Y1 Au1 3_545 9_655 90.0
Au1 Y1 Au1 1_455 9_655 180.0
Au1 Y1 Y2 11_565 11_455 126.98(3)
Au1 Y1 Y2 3_545 11_455 53.02(3)
Au1 Y1 Y2 1_455 11_455 54.15(4)
Au1 Y1 Y2 9_655 11_455 125.85(4)
Au1 Y1 Y2 11_565 3_655 53.02(3)
Au1 Y1 Y2 3_545 3_655 126.98(3)
Au1 Y1 Y2 1_455 3_655 125.85(4)
Au1 Y1 Y2 9_655 3_655 54.15(4)
Y2 Y1 Y2 11_455 3_655 180.00(3)
Au1 Y1 Y2 11_565 9_566 54.15(4)
Au1 Y1 Y2 3_545 9_566 125.85(4)
Au1 Y1 Y2 1_455 9_566 53.02(3)
Au1 Y1 Y2 9_655 9_566 126.98(3)
Y2 Y1 Y2 11_455 9_566 107.16(2)
Y2 Y1 Y2 3_655 9_566 72.84(2)
Au1 Y1 Y2 11_565 1_544 125.85(4)
Au1 Y1 Y2 3_545 1_544 54.15(4)
Au1 Y1 Y2 1_455 1_544 126.98(3)
Au1 Y1 Y2 9_655 1_544 53.02(3)
Y2 Y1 Y2 11_455 1_544 72.84(2)
Y2 Y1 Y2 3_655 1_544 107.16(2)
Y2 Y1 Y2 9_566 1_544 180.0
Au1 Y1 Y2 11_565 11_456 126.98(3)
Au1 Y1 Y2 3_545 11_456 53.02(3)
Au1 Y1 Y2 1_455 11_456 54.15(4)
Au1 Y1 Y2 9_655 11_456 125.85(4)
Y2 Y1 Y2 11_455 11_456 65.81(5)
Y2 Y1 Y2 3_655 11_456 114.19(5)
Y2 Y1 Y2 9_566 11_456 72.84(2)
Y2 Y1 Y2 1_544 11_456 107.16(2)
Au1 Y1 Y2 11_565 3_654 53.02(3)
Au1 Y1 Y2 3_545 3_654 126.98(3)
Au1 Y1 Y2 1_455 3_654 125.85(4)
Au1 Y1 Y2 9_655 3_654 54.15(4)
Y2 Y1 Y2 11_455 3_654 114.19(5)
Y2 Y1 Y2 3_655 3_654 65.81(5)
Y2 Y1 Y2 9_566 3_654 107.16(2)
Y2 Y1 Y2 1_544 3_654 72.84(2)
Y2 Y1 Y2 11_456 3_654 180.0
Au1 Y1 Y2 11_565 9_565 54.15(4)
Au1 Y1 Y2 3_545 9_565 125.85(4)
Au1 Y1 Y2 1_455 9_565 53.02(3)
Au1 Y1 Y2 9_655 9_565 126.98(3)
Y2 Y1 Y2 11_455 9_565 72.84(2)
Y2 Y1 Y2 3_655 9_565 107.16(2)
Y2 Y1 Y2 9_566 9_565 65.81(5)
Y2 Y1 Y2 1_544 9_565 114.19(5)
Y2 Y1 Y2 11_456 9_565 107.16(2)
Y2 Y1 Y2 3_654 9_565 72.84(2)
Au1 Y1 Y2 11_565 1_545 125.85(4)
Au1 Y1 Y2 3_545 1_545 54.15(4)
Au1 Y1 Y2 1_455 1_545 126.98(3)
Au1 Y1 Y2 9_655 1_545 53.02(3)
Y2 Y1 Y2 11_455 1_545 107.16(2)
Y2 Y1 Y2 3_655 1_545 72.84(2)
Y2 Y1 Y2 9_566 1_545 114.19(5)
Y2 Y1 Y2 1_544 1_545 65.81(5)
Y2 Y1 Y2 11_456 1_545 72.84(2)
Y2 Y1 Y2 3_654 1_545 107.16(2)
Y2 Y1 Y2 9_565 1_545 180.00(3)
Au1 Y2 Au1 9_666 9_665 80.15(8)
Au1 Y2 Au1 9_666 3 149.78(3)
Au1 Y2 Au1 9_665 3 92.91(5)
Au1 Y2 Au1 9_666 3_556 92.91(5)
Au1 Y2 Au1 9_665 3_556 149.78(3)
Au1 Y2 Au1 3 3_556 78.34(7)
Au1 Y2 Au1 9_666 11_565 149.78(3)
Au1 Y2 Au1 9_665 11_565 92.91(5)
Au1 Y2 Au1 3 11_565 59.16(4)
Au1 Y2 Au1 3_556 11_565 106.57(7)
Au1 Y2 Au1 9_666 11_566 92.91(5)
Au1 Y2 Au1 9_665 11_566 149.78(3)
Au1 Y2 Au1 3 11_566 106.57(7)
Au1 Y2 Au1 3_556 11_566 59.16(4)
Au1 Y2 Au1 11_565 11_566 78.34(7)
Au1 Y2 Y1 9_666 1_566 55.77(3)
Au1 Y2 Y1 9_665 1_566 97.87(6)
Au1 Y2 Y1 3 1_566 96.79(4)
Au1 Y2 Y1 3_556 1_566 55.39(2)
Au1 Y2 Y1 11_565 1_566 154.21(5)
Au1 Y2 Y1 11_566 1_566 102.37(5)
Au1 Y2 Y1 9_666 1_565 97.87(6)
Au1 Y2 Y1 9_665 1_565 55.77(3)
Au1 Y2 Y1 3 1_565 55.39(2)
Au1 Y2 Y1 3_556 1_565 96.79(4)
Au1 Y2 Y1 11_565 1_565 102.37(5)
Au1 Y2 Y1 11_566 1_565 154.21(5)
Y1 Y2 Y1 1_566 1_565 65.81(5)
Au1 Y2 Y1 9_666 5_556 55.77(3)
Au1 Y2 Y1 9_665 5_556 97.87(6)
Au1 Y2 Y1 3 5_556 154.21(5)
Au1 Y2 Y1 3_556 5_556 102.37(5)
Au1 Y2 Y1 11_565 5_556 96.79(4)
Au1 Y2 Y1 11_566 5_556 55.39(2)
Y1 Y2 Y1 1_566 5_556 104.78(5)
Y1 Y2 Y1 1_565 5_556 147.71(7)
Au1 Y2 Y1 9_666 5 97.87(6)
Au1 Y2 Y1 9_665 5 55.77(3)
Au1 Y2 Y1 3 5 102.37(5)
Au1 Y2 Y1 3_556 5 154.21(5)
Au1 Y2 Y1 11_565 5 55.39(2)
Au1 Y2 Y1 11_566 5 96.79(4)
Y1 Y2 Y1 1_566 5 147.71(7)
Y1 Y2 Y1 1_565 5 104.78(5)
Y1 Y2 Y1 5_556 5 65.81(5)
Au1 Y2 Y2 9_666 9_566 139.92(4)
Au1 Y2 Y2 9_665 9_566 139.92(4)
Au1 Y2 Y2 3 9_566 53.29(4)
Au1 Y2 Y2 3_556 9_566 53.29(4)
Au1 Y2 Y2 11_565 9_566 53.29(4)
Au1 Y2 Y2 11_566 9_566 53.29(4)
Y1 Y2 Y2 1_566 9_566 106.14(3)
Y1 Y2 Y2 1_565 9_566 106.14(3)
Y1 Y2 Y2 5_556 9_566 106.14(3)
Y1 Y2 Y2 5 9_566 106.14(3)
Au1 Y2 Y2 9_666 1_554 130.08(4)
Au1 Y2 Y2 9_665 1_554 49.92(4)
Au1 Y2 Y2 3 1_554 50.83(3)
Au1 Y2 Y2 3_556 1_554 129.17(3)
Au1 Y2 Y2 11_565 1_554 50.83(3)
Au1 Y2 Y2 11_566 1_554 129.17(3)
Y1 Y2 Y2 1_566 1_554 122.90(2)
Y1 Y2 Y2 1_565 1_554 57.10(3)
Y1 Y2 Y2 5_556 1_554 122.90(3)
Y1 Y2 Y2 5 1_554 57.10(2)
Y2 Y2 Y2 9_566 1_554 90.0

loop_
_geom_bond_atom_site_label_1
_geom_bond_atom_site_label_2
_geom_bond_site_symmetry_2
_geom_bond_distance
Au1 Y2 9_666 3.035(2)
Au1 Y2 9_665 3.035(2)
Au1 Au1 9_655 3.0539(19)
Au1 Y2 11 3.0932(19)
Au1 Y2 3_654 3.0932(19)
Au1 Y2 11_556 3.0932(19)
Au1 Y2 3_655 3.0932(19)
Au1 Y1 5 3.1409(13)
Au1 Y1 1_655 3.1409(13)
Y1 Au1 11_565 3.1409(13)
Y1 Au1 3_545 3.1409(13)
Y1 Au1 1_455 3.1409(13)
Y1 Au1 9_655 3.1409(13)
Y2 Au1 9_666 3.035(2)
Y2 Au1 9_665 3.035(2)
Y2 Au1 3 3.0932(19)
Y2 Au1 3_556 3.0932(19)
Y2 Au1 11_565 3.0932(19)
Y2 Au1 11_566 3.0932(19)
